data_2234691
loop_
_publ_author_name
'El-Emam, Ali A.'
'El-Brollosy, Nasser R.'
'Ghabbour, Hazem A.'
'Quah, Ching Kheng'
'Fun, Hoong-Kun'

_publ_section_title
;
 3-(Adamantan-1-yl)-4-ethyl-1<i>H</i>-1,2,4-triazole-5(4<i>H</i>)-thione
;
_journal_coeditor_code IS5108
_journal_issue 5
_journal_name_full 'Acta Crystallographica Section E'
_journal_page_first o1347
_journal_paper_doi 10.1107/S1600536812014407
_journal_volume 68
_journal_year 2012
_chemical_formula_iupac 'C14 H21 N3 S'
_chemical_formula_moiety 'C14 H21 N3 S'
_chemical_formula_sum 'C14 H21 N3 S'
_chemical_formula_weight 263.40
_chemical_name_systematic
;
3-(Adamantan-1-yl)-4-ethyl-1<i>H</i>-1,2,4-triazole-5(4<i>H</i>)-thione
;
_space_group_IT_number 14
_symmetry_cell_setting monoclinic
_symmetry_space_group_name_Hall '-P 2ybc'
_symmetry_space_group_name_H-M 'P 1 21/c 1'
_atom_sites_solution_hydrogens geom
_atom_sites_solution_primary direct
_atom_sites_solution_secondary difmap
_audit_creation_method SHELXL-97
_cell_angle_alpha 90.00
_cell_angle_beta 128.157(4)
_cell_angle_gamma 90.00
_cell_formula_units_Z 4
_cell_length_a 13.8329(7)
_cell_length_b 7.3107(4)
_cell_length_c 17.5302(12)
_cell_measurement_reflns_used 592
_cell_measurement_temperature 296(2)
_cell_measurement_theta_max 66.54
_cell_measurement_theta_min 4.06
_cell_volume 1393.99(16)
_computing_cell_refinement 'SAINT (Bruker, 2009)'
_computing_data_collection 'APEX2 (Bruker, 2009)'
_computing_data_reduction 'SAINT (Bruker, 2009)'
_computing_molecular_graphics 'SHELXTL (Sheldrick, 2008'
_computing_publication_material 'SHELXTL (Sheldrick, 2008 and PLATON (Spek, 2009)'
_computing_structure_refinement 'SHELXTL (Sheldrick, 2008'
_computing_structure_solution 'SHELXTL (Sheldrick, 2008)'
_diffrn_ambient_temperature 296(2)
_diffrn_measured_fraction_theta_full 0.975
_diffrn_measured_fraction_theta_max 0.975
_diffrn_measurement_device_type
;
Bruker SMART APEXII CCD area-detector
;
_diffrn_measurement_method '\f and \w scans'
_diffrn_radiation_monochromator graphite
_diffrn_radiation_source 'fine-focus sealed tube'
_diffrn_radiation_type CuK\a
_diffrn_radiation_wavelength 1.54178
_diffrn_reflns_av_R_equivalents 0.0925
_diffrn_reflns_av_sigmaI/netI 0.0596
_diffrn_reflns_limit_h_max 16
_diffrn_reflns_limit_h_min -16
_diffrn_reflns_limit_k_max 6
_diffrn_reflns_limit_k_min -8
_diffrn_reflns_limit_l_max 19
_diffrn_reflns_limit_l_min -20
_diffrn_reflns_number 8009
_diffrn_reflns_theta_full 67.48
_diffrn_reflns_theta_max 67.48
_diffrn_reflns_theta_min 4.06
_diffrn_standards_number 0
_exptl_absorpt_coefficient_mu 1.940
_exptl_absorpt_correction_T_max 0.9058
_exptl_absorpt_correction_T_min 0.2284
_exptl_absorpt_correction_type multi-scan
_exptl_absorpt_process_details '(SADABS; Bruker, 2009)'
_exptl_crystal_colour colourless
_exptl_crystal_density_diffrn 1.255
_exptl_crystal_density_method 'not measured'
_exptl_crystal_description needle
_exptl_crystal_F_000 568
_exptl_crystal_size_max 0.58
_exptl_crystal_size_mid 0.12
_exptl_crystal_size_min 0.052
_refine_diff_density_max 0.189
_refine_diff_density_min -0.260
_refine_ls_extinction_method none
_refine_ls_goodness_of_fit_ref 1.127
_refine_ls_hydrogen_treatment mixed
_refine_ls_matrix_type full
_refine_ls_number_parameters 168
_refine_ls_number_reflns 2448
_refine_ls_number_restraints 0
_refine_ls_restrained_S_all 1.127
_refine_ls_R_factor_all 0.0969
_refine_ls_R_factor_gt 0.0616
_refine_ls_shift/su_max 0.001
_refine_ls_shift/su_mean 0.001
_refine_ls_structure_factor_coef Fsqd
_refine_ls_weighting_details 'calc w=1/[\s^2^(Fo^2^)+(0.0553P)^2^+1.0409P] where P=(Fo^2^+2Fc^2^)/3'
_refine_ls_weighting_scheme calc
_refine_ls_wR_factor_gt 0.1538
_refine_ls_wR_factor_ref 0.1669
_reflns_number_gt 1632
_reflns_number_total 2448
_reflns_threshold_expression I>2\s(I)
_cod_data_source_file is5108.cif
_cod_data_source_block I
_cod_original_sg_symbol_H-M 'P 21/c'
_cod_database_code 2234691
_cod_database_fobs_code 2234691

loop_
_symmetry_equiv_pos_as_xyz
'x, y, z'
'-x, y+1/2, -z+1/2'
'-x, -y, -z'
'x, -y-1/2, z-1/2'

loop_
_atom_site_type_symbol
_atom_site_label
_atom_site_fract_x
_atom_site_fract_y
_atom_site_fract_z
_atom_site_U_iso_or_equiv
_atom_site_adp_type
_atom_site_calc_flag
_atom_site_refinement_flags
_atom_site_occupancy
_atom_site_symmetry_multiplicity
S S1 -0.10923(11) 0.88672(13) 0.05119(8) 0.0602(4) Uani d . 1 1
N N1 0.0606(3) 0.6128(4) 0.1520(2) 0.0452(7) Uani d . 1 1
N N2 0.0957(4) 0.7839(4) 0.0738(3) 0.0591(10) Uani d . 1 1
N N3 0.1903(3) 0.6609(4) 0.1203(2) 0.0571(9) Uani d . 1 1
C C1 0.0152(4) 0.7606(4) 0.0913(3) 0.0490(10) Uani d . 1 1
C C2 0.1677(4) 0.5561(5) 0.1684(3) 0.0479(9) Uani d . 1 1
C C3 0.2544(4) 0.4078(5) 0.2347(3) 0.0505(9) Uani d . 1 1
C C4 0.3537(4) 0.3859(5) 0.2218(4) 0.0733(13) Uani d . 1 1
H H4A 0.3954 0.5018 0.2345 0.088 Uiso calc R 1 1
H H4B 0.3158 0.3509 0.1554 0.088 Uiso calc R 1 1
C C5 0.4475(5) 0.2398(6) 0.2914(5) 0.0821(15) Uani d . 1 1
H H5A 0.5104 0.2284 0.2822 0.099 Uiso calc R 1 1
C C6 0.5089(5) 0.2972(7) 0.3961(5) 0.0953(18) Uani d . 1 1
H H6A 0.5695 0.2068 0.4406 0.114 Uiso calc R 1 1
H H6B 0.5504 0.4136 0.4096 0.114 Uiso calc R 1 1
C C7 0.4113(4) 0.3141(6) 0.4098(3) 0.0710(12) Uani d . 1 1
H H7A 0.4502 0.3481 0.4771 0.085 Uiso calc R 1 1
C C8 0.3435(4) 0.1329(5) 0.3865(3) 0.0660(12) Uani d . 1 1
H H8A 0.2810 0.1455 0.3951 0.079 Uiso calc R 1 1
H H8B 0.4009 0.0391 0.4307 0.079 Uiso calc R 1 1
C C9 0.2836(4) 0.0760(5) 0.2820(3) 0.0587(11) Uani d . 1 1
H H9A 0.2415 -0.0414 0.2682 0.070 Uiso calc R 1 1
C C10 0.1908(4) 0.2214(5) 0.2139(3) 0.0524(10) Uani d . 1 1
H H10A 0.1279 0.2312 0.2223 0.063 Uiso calc R 1 1
H H10B 0.1512 0.1862 0.1473 0.063 Uiso calc R 1 1
C C11 0.3813(5) 0.0576(6) 0.2681(4) 0.0781(14) Uani d . 1 1
H H11A 0.3433 0.0231 0.2016 0.094 Uiso calc R 1 1
H H11B 0.4397 -0.0369 0.3106 0.094 Uiso calc R 1 1
C C12 0.3189(4) 0.4605(5) 0.3421(3) 0.0595(11) Uani d . 1 1
H H12A 0.3607 0.5768 0.3564 0.071 Uiso calc R 1 1
H H12B 0.2579 0.4739 0.3523 0.071 Uiso calc R 1 1
C C13 -0.0034(4) 0.5359(5) 0.1871(3) 0.0486(9) Uani d . 1 1
H H13A -0.0375 0.6350 0.2006 0.058 Uiso calc R 1 1
H H13B 0.0553 0.4710 0.2474 0.058 Uiso calc R 1 1
C C14 -0.1058(4) 0.4064(5) 0.1148(3) 0.0577(10) Uani d . 1 1
H H14A -0.1485 0.3664 0.1389 0.087 Uiso calc R 1 1
H H14B -0.0717 0.3024 0.1056 0.087 Uiso calc R 1 1
H H14C -0.1622 0.4682 0.0540 0.087 Uiso calc R 1 1
H H1N2 0.089(3) 0.868(5) 0.035(3) 0.063(12) Uiso d . 1 1

loop_
_atom_site_aniso_label
_atom_site_aniso_U_11
_atom_site_aniso_U_22
_atom_site_aniso_U_33
_atom_site_aniso_U_12
_atom_site_aniso_U_13
_atom_site_aniso_U_23
S1 0.0812(8) 0.0444(6) 0.0664(7) 0.0174(5) 0.0513(6) 0.0157(4)
N1 0.060(2) 0.0367(15) 0.0490(17) 0.0075(14) 0.0389(16) 0.0066(12)
N2 0.088(3) 0.0436(19) 0.069(2) 0.0136(17) 0.060(2) 0.0182(16)
N3 0.076(2) 0.0419(17) 0.074(2) 0.0115(16) 0.057(2) 0.0146(15)
C1 0.071(3) 0.0329(18) 0.048(2) 0.0057(17) 0.039(2) 0.0031(15)
C2 0.064(3) 0.0383(19) 0.053(2) 0.0010(17) 0.042(2) 0.0002(15)
C3 0.059(3) 0.040(2) 0.064(2) 0.0053(17) 0.043(2) 0.0074(16)
C4 0.086(3) 0.051(2) 0.120(4) 0.012(2) 0.082(3) 0.020(2)
C5 0.074(3) 0.062(3) 0.140(5) 0.022(2) 0.080(4) 0.029(3)
C6 0.061(3) 0.071(3) 0.127(5) 0.005(3) 0.045(3) 0.025(3)
C7 0.055(3) 0.064(3) 0.068(3) -0.004(2) 0.025(2) 0.005(2)
C8 0.053(3) 0.057(3) 0.070(3) 0.007(2) 0.029(2) 0.023(2)
C9 0.061(3) 0.037(2) 0.078(3) 0.0047(18) 0.043(2) 0.0093(18)
C10 0.062(3) 0.044(2) 0.055(2) 0.0045(18) 0.038(2) 0.0048(16)
C11 0.081(3) 0.052(3) 0.118(4) 0.022(2) 0.070(3) 0.020(3)
C12 0.060(3) 0.045(2) 0.063(3) -0.0037(18) 0.032(2) 0.0001(18)
C13 0.065(3) 0.043(2) 0.052(2) 0.0083(18) 0.043(2) 0.0071(16)
C14 0.060(3) 0.049(2) 0.067(3) -0.0003(19) 0.041(2) -0.0006(18)

loop_
_atom_type_symbol
_atom_type_description
_atom_type_scat_dispersion_real
_atom_type_scat_dispersion_imag
_atom_type_scat_source
C C 0.0181 0.0091 'International Tables Vol C Tables 4.2.6.8 and 6.1.1.4'
H H 0.0000 0.0000 'International Tables Vol C Tables 4.2.6.8 and 6.1.1.4'
N N 0.0311 0.0180 'International Tables Vol C Tables 4.2.6.8 and 6.1.1.4'
S S 0.3331 0.5567 'International Tables Vol C Tables 4.2.6.8 and 6.1.1.4'

loop_
_geom_angle_atom_site_label_1
_geom_angle_atom_site_label_2
_geom_angle_atom_site_label_3
_geom_angle
C1 N1 C2 108.5(3)
C1 N1 C13 121.5(3)
C2 N1 C13 130.0(3)
C1 N2 N3 113.9(3)
C1 N2 H1N2 124(3)
N3 N2 H1N2 122(3)
C2 N3 N2 104.3(3)
N2 C1 N1 103.4(3)
N2 C1 S1 128.2(3)
N1 C1 S1 128.3(3)
N3 C2 N1 109.9(3)
N3 C2 C3 121.8(3)
N1 C2 C3 128.2(3)
C2 C3 C4 108.8(3)
C2 C3 C10 113.0(3)
C4 C3 C10 107.9(3)
C2 C3 C12 110.2(3)
C4 C3 C12 108.0(3)
C10 C3 C12 108.8(3)
C3 C4 C5 110.5(3)
C3 C4 H4A 109.6
C5 C4 H4A 109.6
C3 C4 H4B 109.6
C5 C4 H4B 109.6
H4A C4 H4B 108.1
C11 C5 C6 111.0(4)
C11 C5 C4 108.8(4)
C6 C5 C4 109.4(4)
C11 C5 H5A 109.2
C6 C5 H5A 109.2
C4 C5 H5A 109.2
C7 C6 C5 108.9(4)
C7 C6 H6A 109.9
C5 C6 H6A 109.9
C7 C6 H6B 109.9
C5 C6 H6B 109.9
H6A C6 H6B 108.3
C6 C7 C12 109.6(4)
C6 C7 C8 110.4(4)
C12 C7 C8 108.7(3)
C6 C7 H7A 109.4
C12 C7 H7A 109.4
C8 C7 H7A 109.4
C7 C8 C9 110.2(3)
C7 C8 H8A 109.6
C9 C8 H8A 109.6
C7 C8 H8B 109.6
C9 C8 H8B 109.6
H8A C8 H8B 108.1
C10 C9 C11 109.8(3)
C10 C9 C8 108.7(3)
C11 C9 C8 109.8(4)
C10 C9 H9A 109.5
C11 C9 H9A 109.5
C8 C9 H9A 109.5
C9 C10 C3 110.6(3)
C9 C10 H10A 109.5
C3 C10 H10A 109.5
C9 C10 H10B 109.5
C3 C10 H10B 109.5
H10A C10 H10B 108.1
C9 C11 C5 109.0(3)
C9 C11 H11A 109.9
C5 C11 H11A 109.9
C9 C11 H11B 109.9
C5 C11 H11B 109.9
H11A C11 H11B 108.3
C7 C12 C3 110.3(3)
C7 C12 H12A 109.6
C3 C12 H12A 109.6
C7 C12 H12B 109.6
C3 C12 H12B 109.6
H12A C12 H12B 108.1
N1 C13 C14 112.5(3)
N1 C13 H13A 109.1
C14 C13 H13A 109.1
N1 C13 H13B 109.1
C14 C13 H13B 109.1
H13A C13 H13B 107.8
C13 C14 H14A 109.5
C13 C14 H14B 109.5
H14A C14 H14B 109.5
C13 C14 H14C 109.5
H14A C14 H14C 109.5
H14B C14 H14C 109.5

loop_
_geom_bond_atom_site_label_1
_geom_bond_atom_site_label_2
_geom_bond_distance
S1 C1 1.677(4)
N1 C1 1.367(4)
N1 C2 1.386(5)
N1 C13 1.468(4)
N2 C1 1.337(5)
N2 N3 1.366(4)
N2 H1N2 0.87(4)
N3 C2 1.312(4)
C2 C3 1.497(5)
C3 C4 1.533(5)
C3 C10 1.539(5)
C3 C12 1.553(5)
C4 C5 1.535(6)
C4 H4A 0.9700
C4 H4B 0.9700
C5 C11 1.522(6)
C5 C6 1.530(7)
C5 H5A 0.9800
C6 C7 1.515(7)
C6 H6A 0.9700
C6 H6B 0.9700
C7 C12 1.521(5)
C7 C8 1.526(5)
C7 H7A 0.9800
C8 C9 1.530(6)
C8 H8A 0.9700
C8 H8B 0.9700
C9 C10 1.520(5)
C9 C11 1.522(6)
C9 H9A 0.9800
C10 H10A 0.9700
C10 H10B 0.9700
C11 H11A 0.9700
C11 H11B 0.9700
C12 H12A 0.9700
C12 H12B 0.9700
C13 C14 1.514(5)
C13 H13A 0.9700
C13 H13B 0.9700
C14 H14A 0.9600
C14 H14B 0.9600
C14 H14C 0.9600

loop_
_geom_hbond_atom_site_label_D
_geom_hbond_atom_site_label_H
_geom_hbond_atom_site_label_A
_geom_hbond_site_symmetry_A
_geom_hbond_distance_DH
_geom_hbond_distance_HA
_geom_hbond_distance_DA
_geom_hbond_angle_DHA
_geom_hbond_publ_flag
N2 H1N2 S1 3_575 0.88(4) 2.47(4) 3.338(4) 170(4) yes

loop_
_geom_torsion_atom_site_label_1
_geom_torsion_atom_site_label_2
_geom_torsion_atom_site_label_3
_geom_torsion_atom_site_label_4
_geom_torsion
C1 N2 N3 C2 0.3(4)
N3 N2 C1 N1 -0.6(4)
N3 N2 C1 S1 177.7(3)
C2 N1 C1 N2 0.6(4)
C13 N1 C1 N2 -178.0(3)
C2 N1 C1 S1 -177.7(3)
C13 N1 C1 S1 3.8(5)
N2 N3 C2 N1 0.1(4)
N2 N3 C2 C3 -176.4(3)
C1 N1 C2 N3 -0.4(4)
C13 N1 C2 N3 177.9(3)
C1 N1 C2 C3 175.8(3)
C13 N1 C2 C3 -5.9(6)
N3 C2 C3 C4 -8.8(5)
N1 C2 C3 C4 175.4(4)
N3 C2 C3 C10 -128.6(4)
N1 C2 C3 C10 55.6(5)
N3 C2 C3 C12 109.5(4)
N1 C2 C3 C12 -66.3(5)
C2 C3 C4 C5 177.9(4)
C10 C3 C4 C5 -59.2(5)
C12 C3 C4 C5 58.2(5)
C3 C4 C5 C11 61.2(5)
C3 C4 C5 C6 -60.3(5)
C11 C5 C6 C7 -59.4(5)
C4 C5 C6 C7 60.7(5)
C5 C6 C7 C12 -61.3(5)
C5 C6 C7 C8 58.3(5)
C6 C7 C8 C9 -58.9(5)
C12 C7 C8 C9 61.4(5)
C7 C8 C9 C10 -61.4(4)
C7 C8 C9 C11 58.8(4)
C11 C9 C10 C3 -60.1(4)
C8 C9 C10 C3 60.0(4)
C2 C3 C10 C9 178.9(3)
C4 C3 C10 C9 58.6(4)
C12 C3 C10 C9 -58.3(4)
C10 C9 C11 C5 60.7(5)
C8 C9 C11 C5 -58.8(5)
C6 C5 C11 C9 59.8(5)
C4 C5 C11 C9 -60.7(5)
C6 C7 C12 C3 61.0(5)
C8 C7 C12 C3 -59.7(5)
C2 C3 C12 C7 -177.4(3)
C4 C3 C12 C7 -58.7(4)
C10 C3 C12 C7 58.2(4)
C1 N1 C13 C14 82.7(4)
C2 N1 C13 C14 -95.5(4)

loop_
_cod_related_entry_id
_cod_related_entry_database
_cod_related_entry_code
1 ChemSpider 2298497
